data_8100631
loop_
_publ_author_name
'Mizuguchi, Jin'
'Tojo, Kaoru'

_publ_section_title
;
Refinement of the crystal structure of \b-3,4:9,10-perylenetetracarboxylic 
dianhydride, C~24~H~8~O~6~, at 223 K
;
_journal_issue 2
_journal_name_full 'Zeitschrift f\"ur Kristallographie - New Crystal Structures'
_journal_page_first 255
_journal_page_last 256
_journal_volume 217
_journal_year 2002
_chemical_formula_moiety 'C24 H8 O6 '
_chemical_formula_structural 'C24 H8 O6 '
_chemical_formula_sum 'C24 H8 O6'
_chemical_formula_weight 392.32
_space_group_IT_number 14
_symmetry_cell_setting monoclinic
_symmetry_space_group_name_Hall '-P 2ybc'
_symmetry_space_group_name_H-M 'P 1 21/c 1'
_cell_angle_alpha 90
_cell_angle_beta 96(1)
_cell_angle_gamma 90
_cell_formula_units_Z 2
_cell_length_a 3.74(7)
_cell_length_b 18.95(8)
_cell_length_c 10.75(9)
_cell_measurement_temperature 223.2
_cell_volume 757(16)
_exptl_crystal_density_diffrn 1.719
_cod_original_sg_symbol_H-M 'P 21/c'
_cod_original_formula_sum 'C24 H8 O6 '
_cod_database_code 8100631

loop_
_symmetry_equiv_pos_as_xyz
x,y,z
-x,1/2+y,1/2-z
-x,-y,-z
x,1/2-y,1/2+z

loop_
_atom_site_label
_atom_site_type_symbol
_atom_site_fract_x
_atom_site_fract_y
_atom_site_fract_z
_atom_site_U_iso_or_equiv
_atom_site_adp_type
_atom_site_occupancy
_atom_site_calc_flag
_atom_site_refinement_flags
_atom_site_disorder_assembly
_atom_site_disorder_group
O(1) O -0.0577(5) 0.6906(1) 0.6261(2) 0.0311(6) Uani 1.00 d . . .
O(2) O 0.1886(6) 0.7789(1) 0.7358(2) 0.0404(7) Uani 1.00 d . . .
O(3) O -0.3299(6) 0.6062(1) 0.5131(2) 0.0400(6) Uani 1.00 d . . .
C(1) C 0.1476(8) 0.7171(2) 0.7314(3) 0.0276(8) Uani 1.00 d . . .
C(2) C 0.2897(7) 0.6676(1) 0.8270(3) 0.0223(7) Uani 1.00 d . . .
C(3) C 0.4795(7) 0.6917(1) 0.9357(3) 0.0257(7) Uani 1.00 d . . .
C(4) C 0.6125(7) 0.6456(1) 1.0282(3) 0.0242(7) Uani 1.00 d . . .
C(5) C 0.5591(6) 0.5739(1) 1.0160(2) 0.0201(7) Uani 1.00 d . . .
C(6) C 0.3627(6) 0.5479(1) 0.9049(2) 0.0192(6) Uani 1.00 d . . .
C(7) C 0.2979(7) 0.4752(1) 0.8854(2) 0.0192(6) Uani 1.00 d . . .
C(8) C 0.1037(7) 0.4528(1) 0.7751(2) 0.0239(7) Uani 1.00 d . . .
C(9) C -0.0354(7) 0.5000(2) 0.6835(2) 0.0242(7) Uani 1.00 d . . .
C(10) C 0.0235(7) 0.5706(1) 0.7004(2) 0.0220(7) Uani 1.00 d . . .
C(11) C -0.1345(7) 0.6202(2) 0.6057(3) 0.0268(7) Uani 1.00 d . . .
C(12) C 0.2259(7) 0.5951(1) 0.8102(3) 0.0204(6) Uani 1.00 d . . .
H(1) H 0.5186 0.7410 0.9471 0.0309 Uiso 1.00 calc . . .
H(2) H 0.7442 0.6636 1.1021 0.0295 Uiso 1.00 calc . . .
H(3) H -0.1711 0.4833 0.6094 0.0291 Uiso 1.00 calc . . .
H(4) H 0.0647 0.4037 0.7617 0.0289 Uiso 1.00 calc . . .

loop_
_atom_site_aniso_label
_atom_site_aniso_U_11
_atom_site_aniso_U_22
_atom_site_aniso_U_33
_atom_site_aniso_U_12
_atom_site_aniso_U_13
_atom_site_aniso_U_23
O(1) 0.037(1) 0.025(1) 0.029(1) 0.0035(9) -0.0052(8) 0.0061(9)
O(2) 0.050(1) 0.023(1) 0.045(1) 0.002(1) -0.009(1) 0.008(1)
O(3) 0.043(1) 0.045(1) 0.029(1) 0.002(1) -0.0122(9) 0.006(1)
C(1) 0.028(1) 0.024(2) 0.030(1) 0.002(1) 0.000(1) 0.004(1)
C(2) 0.021(1) 0.021(1) 0.025(1) -0.001(1) 0.003(1) 0.000(1)
C(3) 0.027(1) 0.017(1) 0.033(1) -0.001(1) 0.002(1) -0.001(1)
C(4) 0.026(1) 0.020(1) 0.026(1) -0.002(1) -0.002(1) -0.002(1)
C(5) 0.018(1) 0.019(1) 0.024(1) 0.001(1) 0.004(1) -0.001(1)
C(6) 0.019(1) 0.018(1) 0.021(1) 0.0008(10) 0.005(1) 0.001(1)
C(7) 0.021(1) 0.017(1) 0.019(1) 0.001(1) 0.0025(10) -0.001(1)
C(8) 0.025(1) 0.023(1) 0.024(1) -0.002(1) 0.002(1) -0.005(1)
C(9) 0.022(1) 0.030(2) 0.020(1) 0.001(1) -0.002(1) 0.000(1)
C(10) 0.021(1) 0.023(2) 0.022(1) 0.003(1) 0.002(1) -0.001(1)
C(11) 0.026(1) 0.028(2) 0.025(1) 0.002(1) -0.001(1) 0.002(1)
C(12) 0.018(1) 0.021(1) 0.023(1) 0.002(1) 0.0040(10) 0.001(1)

loop_
_geom_bond_atom_site_label_1
_geom_bond_atom_site_label_2
_geom_bond_distance
_geom_bond_site_symmetry_1
_geom_bond_site_symmetry_2
_geom_bond_publ_flag
O(1) C(1) 1.387(8) . . yes
O(1) C(11) 1.377(4) . . yes
O(2) C(1) 1.182(3) . . yes
O(3) C(11) 1.196(8) . . yes
C(1) C(2) 1.447(5) . . yes
C(2) C(3) 1.376(7) . . yes
C(2) C(12) 1.401(4) . . yes
C(3) C(4) 1.374(5) . . yes
C(3) H(1) 0.950 . . no
C(4) C(5) 1.378(4) . . yes
C(4) H(2) 0.950 . . no
C(5) C(6) 1.419(7) . . yes
C(5) C(7) 1.465(5) . 3_667 yes
C(6) C(7) 1.410(4) . . yes
C(6) C(12) 1.408(5) . . yes
C(7) C(8) 1.385(7) . . yes
C(8) C(9) 1.387(5) . . yes
C(8) H(4) 0.950 . . no
C(9) C(10) 1.365(4) . . yes
C(9) H(3) 0.949 . . no
C(10) C(11) 1.460(5) . . yes
C(10) C(12) 1.407(8) . . yes
